data_7125977
loop_
_publ_author_name
'Nian, Hao'
'Li, Aisen'
'Li, Yawen'
'Cheng, Lin'
'Wang, Ling'
'Xu, Weiqing'
'Cao, Liping'

_publ_section_title
;
 Tetraphenylethene-based tetracationic dicyclophanes: synthesis,
 mechanochromic luminescence, and photochemical reactions.
;
_journal_issue 21
_journal_name_full 'Chemical communications (Cambridge, England)'
_journal_page_first 3195
_journal_page_last 3198
_journal_paper_doi 10.1039/d0cc00860e
_journal_volume 56
_journal_year 2020
_chemical_formula_moiety 'C54 H44 N8, 7.5(C H4 O), 4(Cl)'
_chemical_formula_sum 'C61.5 H74 Cl4 N8 O7.5'
_chemical_formula_weight 1187.08
_space_group_crystal_system triclinic
_space_group_IT_number 2
_space_group_name_Hall '-P 1'
_space_group_name_H-M_alt 'P -1'
_atom_sites_solution_hydrogens geom
_atom_sites_solution_primary dual
_atom_sites_solution_secondary difmap
_audit_creation_date 2019-09-13
_audit_creation_method
;
Olex2 1.2
(compiled 2018.05.29 svn.r3508 for OlexSys, GUI svn.r5506)
;
_audit_update_record
;
2020-01-08 deposited with the CCDC.	2020-02-10 downloaded from the CCDC.
;
_cell_angle_alpha 78.553(5)
_cell_angle_beta 73.274(4)
_cell_angle_gamma 75.000(5)
_cell_formula_units_Z 2
_cell_length_a 11.8059(14)
_cell_length_b 14.764(2)
_cell_length_c 19.268(2)
_cell_measurement_reflns_used 9439
_cell_measurement_temperature 114(2)
_cell_measurement_theta_max 26.38
_cell_measurement_theta_min 2.96
_cell_volume 3078.7(6)
_computing_cell_refinement 'SAINT V8.38A (bruker, 2016)'
_computing_data_collection 'APEX3 v.2017.3-0 (Bruker AXS Inc., 2017)'
_computing_data_reduction 'SAINT V8.38A (bruker, 2016)'
_computing_molecular_graphics 'Xshell v.6.3.1 (Bruker AXS Inc., 2016)'
_computing_publication_material 'APEX3 v.2017.3-0 (Bruker AXS Inc., 2017)'
_computing_structure_refinement 'SHELXL-2018/3 (Sheldrick, 2018)'
_computing_structure_solution 'SHELXT 2018/2 (Sheldrick, 2018)'
_diffrn_ambient_temperature 114(2)
_diffrn_measured_fraction_theta_full 0.995
_diffrn_measured_fraction_theta_max 0.995
_diffrn_measurement_device_type 'Bruker D8 Venture PHOTON 100 CMOS'
_diffrn_measurement_method '\f and \w scans'
_diffrn_radiation_type MoK\a
_diffrn_radiation_wavelength 0.71073
_diffrn_reflns_av_R_equivalents 0.0570
_diffrn_reflns_av_unetI/netI 0.0590
_diffrn_reflns_Laue_measured_fraction_full 0.995
_diffrn_reflns_Laue_measured_fraction_max 0.995
_diffrn_reflns_limit_h_max 14
_diffrn_reflns_limit_h_min -14
_diffrn_reflns_limit_k_max 17
_diffrn_reflns_limit_k_min -17
_diffrn_reflns_limit_l_max 22
_diffrn_reflns_limit_l_min -22
_diffrn_reflns_number 49040
_diffrn_reflns_point_group_measured_fraction_full 0.995
_diffrn_reflns_point_group_measured_fraction_max 0.995
_diffrn_reflns_theta_full 25.056
_diffrn_reflns_theta_max 25.056
_diffrn_reflns_theta_min 2.228
_diffrn_source 'fine-focus sealed tube'
_exptl_absorpt_coefficient_mu 0.251
_exptl_absorpt_correction_T_max 0.6307
_exptl_absorpt_correction_T_min 0.5720
_exptl_absorpt_correction_type multi-scan
_exptl_absorpt_process_details
;
SADABS-2016/2 (Bruker,2016/2) was used for 
absorption correction. The 
Ratio of minimum to maximum transmission is 
0.9069. The \l/2 correction factor is Not present.
;
_exptl_crystal_colour yellow
_exptl_crystal_colour_primary yellow
_exptl_crystal_density_diffrn 1.281
_exptl_crystal_description block
_exptl_crystal_F_000 1254
_exptl_crystal_size_max 0.12
_exptl_crystal_size_mid 0.09
_exptl_crystal_size_min 0.06
_refine_diff_density_max 1.050
_refine_diff_density_min -0.806
_refine_diff_density_rms 0.067
_refine_ls_extinction_coef 0.0043(9)
_refine_ls_extinction_expression Fc^*^=kFc[1+0.001xFc^2^\l^3^/sin(2\q)]^-1/4^
_refine_ls_extinction_method 'SHELXL-2018/3 (Sheldrick 2018)'
_refine_ls_goodness_of_fit_ref 1.053
_refine_ls_hydrogen_treatment constr
_refine_ls_matrix_type full
_refine_ls_number_parameters 757
_refine_ls_number_reflns 10847
_refine_ls_number_restraints 88
_refine_ls_restrained_S_all 1.058
_refine_ls_R_factor_all 0.1066
_refine_ls_R_factor_gt 0.0725
_refine_ls_shift/su_max 0.000
_refine_ls_shift/su_mean 0.000
_refine_ls_structure_factor_coef Fsqd
_refine_ls_weighting_details 'w=1/[\s^2^(Fo^2^)+(0.0983P)^2^+2.6213P] where P=(Fo^2^+2Fc^2^)/3'
_refine_ls_weighting_scheme calc
_refine_ls_wR_factor_gt 0.1814
_refine_ls_wR_factor_ref 0.2024
_reflns_Friedel_coverage 0.000
_reflns_number_gt 7281
_reflns_number_total 10847
_reflns_threshold_expression 'I > 2\s(I)'
_cod_data_source_file d0cc00860e2.cif
_cod_data_source_block 1_a
_cod_depositor_comments 'Adding full bibliography for 7125976--7125977.cif.'
_cod_original_cell_volume 3078.7(7)
_cod_original_formula_sum 'C61.50 H74 Cl4 N8 O7.50'
_cod_database_code 7125977
_shelx_shelxl_version_number 2018/3
_shelx_space_group_comment
;
The symmetry employed for this shelxl refinement is uniquely defined
by the following loop, which should always be used as a source of
symmetry information in preference to the above space-group names.
They are only intended as comments.
;
_shelx_estimated_absorpt_t_max 0.985
_shelx_estimated_absorpt_t_min 0.970
_olex2_refinement_description
;
1. Fixed Uiso
 At 1.2 times of:
  All C(H) groups, All C(H,H) groups
 At 1.5 times of:
  All C(H,H,H) groups, All O(H) groups
2. Restrained distances
 O3-C56
 1.406 with sigma of 0.005
 O3X-C56X
 1.406 with sigma of 0.005
 O1-C54 = O1X-C54X
 1.406 with sigma of 0.005
3. Uiso/Uaniso restraints and constraints
O3 \\sim C56: within 2A with sigma of 0.01 and sigma for terminal atoms of 0.02
O3 \\sim C56 \\sim O3X \\sim C56X: within 2A with sigma of 0.01 and sigma for
terminal atoms of 0.02
O1 \\sim C54 \\sim O1X \\sim C54X: within 2A with sigma of 0.01 and sigma for
terminal atoms of 0.02
4. Rigid body (RIGU) restrains
 O3, C56
 with sigma for 1-2 distances of 0.004 and sigma for 1-3 distances of 0.004
 O3, C56, O3X, C56X
 with sigma for 1-2 distances of 0.004 and sigma for 1-3 distances of 0.004
 O1, C54, O1X, C54X
 with sigma for 1-2 distances of 0.004 and sigma for 1-3 distances of 0.004
5. Others
 Sof(O3X)=Sof(H3X)=Sof(C56X)=Sof(H56D)=Sof(H56E)=Sof(H56F)=Sof(O1X)=Sof(H1X)=
 Sof(C54X)=Sof(H54D)=Sof(H54E)=Sof(H54F)=1-FVAR(1)
 Sof(O1)=Sof(H1)=Sof(C54)=Sof(H54A)=Sof(H54B)=Sof(H54C)=Sof(O3)=Sof(H3A)=
 Sof(C56)=Sof(H56A)=Sof(H56B)=Sof(H56C)=FVAR(1)
6.a Secondary CH2 refined with riding coordinates:
 C11(H11A,H11B), C18(H18A,H18B), C38(H38A,H38B), C45(H45A,H45B)
6.b Aromatic/amide H refined with riding coordinates:
 C0AA(H0AA), C3(H3), C4(H4), C6(H6), C7(H7), C8(H8), C9(H9), C10(H10),
 C13(H13), C14(H14), C16(H16), C17(H17), C19(H19), C20(H20), C21(H21), C23(H23),
  C24(H24), C26(H26), C27(H27), C30(H30), C31(H31), C33(H33), C34(H34),
 C35(H35), C36(H36), C37(H37), C40(H40), C41(H41), C43(H43), C44(H44), C46(H46),
  C47(H47), C48(H48), C50(H50), C51(H51), C53(H53)
6.c Idealised Me refined as rotating group:
 C54(H54A,H54B,H54C), C55(H55A,H55B,H55C), C56(H56A,H56B,H56C), C57(H57A,H57B,
 H57C), C59(H59A,H59B,H59C), C021(H02A,H02B,H02C), C56X(H56D,H56E,H56F),
 C54X(H54D,H54E,H54F)
6.d Idealised tetrahedral OH refined as rotating group:
 O1(H1), O2(H2), O3(H3A), O6(H6A), O5(H5), O4(H4A), O3X(H3X), O1X(H1X)
;
_olex2_submission_special_instructions 'No special instructions were received'

loop_
_space_group_symop_operation_xyz
'x, y, z'
'-x, -y, -z'

loop_
_atom_site_label
_atom_site_type_symbol
_atom_site_fract_x
_atom_site_fract_y
_atom_site_fract_z
_atom_site_U_iso_or_equiv
_atom_site_adp_type
_atom_site_occupancy
_atom_site_site_symmetry_order
_atom_site_calc_flag
_atom_site_refinement_flags_posn
_atom_site_refinement_flags_adp
_atom_site_refinement_flags_occupancy
_atom_site_disorder_assembly
_atom_site_disorder_group
Cl1 Cl 0.43666(10) 0.21343(7) 0.16555(6) 0.0497(3) Uani 1 1 d . . . . .
Cl2 Cl -0.38307(9) 0.22073(7) 0.46049(6) 0.0430(3) Uani 1 1 d . . . . .
Cl3 Cl 0.23510(15) 0.32981(11) 0.89072(9) 0.0840(5) Uani 1 1 d . . . . .
Cl4 Cl 0.94176(10) 0.27576(7) 0.70950(7) 0.0559(3) Uani 1 1 d . . . . .
O1 O 0.7008(6) 0.0981(4) 0.1182(4) 0.0678(19) Uani 0.633(7) 1 d D U P A 1
H1 H 0.632330 0.134849 0.123059 0.102 Uiso 0.633(7) 1 calc GR . P A 1
C54 C 0.7910(7) 0.1512(6) 0.0936(6) 0.064(2) Uani 0.633(7) 1 d D U P A 1
H54A H 0.770880 0.201611 0.054717 0.096 Uiso 0.633(7) 1 calc GR . P A 1
H54B H 0.869098 0.109865 0.074497 0.096 Uiso 0.633(7) 1 calc GR . P A 1
H54C H 0.796108 0.179268 0.134318 0.096 Uiso 0.633(7) 1 calc GR . P A 1
O2 O -0.1109(2) 0.22490(19) 0.41602(17) 0.0444(7) Uani 1 1 d . . . . .
H2 H -0.185349 0.230890 0.420752 0.067 Uiso 1 1 calc GR . . . .
C55 C -0.0860(4) 0.3140(3) 0.4124(3) 0.0721(17) Uani 1 1 d . . . . .
H55A H -0.105253 0.354838 0.368822 0.108 Uiso 1 1 calc GR . . . .
H55B H 0.000016 0.306507 0.409848 0.108 Uiso 1 1 calc GR . . . .
H55C H -0.135307 0.342643 0.456191 0.108 Uiso 1 1 calc GR . . . .
O3 O 0.5098(6) 0.1481(5) 0.3491(4) 0.090(2) Uani 0.633(7) 1 d D U P A 1
H3A H 0.534073 0.154646 0.384357 0.135 Uiso 0.633(7) 1 calc GR . P A 1
C56 C 0.5877(13) 0.0712(12) 0.3150(12) 0.110(5) Uani 0.633(7) 1 d D U P A 1
H56A H 0.659684 0.091444 0.281914 0.165 Uiso 0.633(7) 1 calc GR . P A 1
H56B H 0.545693 0.048608 0.286980 0.165 Uiso 0.633(7) 1 calc GR . P A 1
H56C H 0.612245 0.020060 0.352205 0.165 Uiso 0.633(7) 1 calc GR . P A 1
O6 O 0.6699(3) 0.3237(3) 0.7132(2) 0.0782(11) Uani 1 1 d . . . . .
H6A H 0.739117 0.321941 0.717787 0.117 Uiso 1 1 calc GR . . . .
C57 C 0.6470(6) 0.3897(4) 0.6552(4) 0.098(2) Uani 1 1 d . . . . .
H57A H 0.710213 0.374352 0.610814 0.147 Uiso 1 1 calc GR . . . .
H57B H 0.646542 0.452536 0.664903 0.147 Uiso 1 1 calc GR . . . .
H57C H 0.568029 0.389568 0.648284 0.147 Uiso 1 1 calc GR . . . .
O5 O 0.8845(3) 0.1316(3) 0.8505(2) 0.0790(11) Uani 1 1 d . . . . .
H5 H 0.898510 0.151381 0.805498 0.118 Uiso 1 1 calc GR . . . .
C59 C 0.9957(6) 0.0889(5) 0.8699(3) 0.096(2) Uani 1 1 d . . . . .
H59A H 1.034764 0.138232 0.873453 0.143 Uiso 1 1 calc GR . . . .
H59B H 1.049174 0.050200 0.832375 0.143 Uiso 1 1 calc GR . . . .
H59C H 0.979970 0.048712 0.917115 0.143 Uiso 1 1 calc GR . . . .
O4 O 0.2907(3) 0.1397(2) 0.98722(18) 0.0554(8) Uani 1 1 d . . . . .
H4A H 0.280895 0.194133 0.963484 0.083 Uiso 1 1 calc GR . . . .
C021 C 0.1952(5) 0.0974(4) 0.9892(3) 0.0630(13) Uani 1 1 d . . . . .
H02A H 0.117509 0.139002 1.008617 0.095 Uiso 1 1 calc GR . . . .
H02B H 0.202328 0.036413 1.020802 0.095 Uiso 1 1 calc GR . . . .
H02C H 0.199445 0.087395 0.939682 0.095 Uiso 1 1 calc GR . . . .
N1 N 0.1592(3) 0.4211(2) 0.27246(17) 0.0309(7) Uani 1 1 d . . . . .
N2 N 0.1219(3) 0.3843(2) 0.17912(17) 0.0352(7) Uani 1 1 d . . . . .
N3 N 0.0696(3) -0.0314(2) 0.35633(17) 0.0310(7) Uani 1 1 d . . . . .
N4 N 0.1539(2) -0.00104(19) 0.43260(16) 0.0284(7) Uani 1 1 d . . . . .
N5 N 0.4906(3) 0.1152(2) 0.82345(16) 0.0310(7) Uani 1 1 d . . . . .
N6 N 0.5704(3) 0.1304(2) 0.90730(16) 0.0321(7) Uani 1 1 d . . . . .
N7 N 0.3975(3) 0.5898(2) 0.82144(17) 0.0358(8) Uani 1 1 d . . . . .
N8 N 0.3457(3) 0.5654(2) 0.72878(17) 0.0302(7) Uani 1 1 d . . . . .
C0AA C 0.2329(3) 0.4579(2) 0.7124(2) 0.0296(8) Uani 1 1 d . . . . .
H0AA H 0.191771 0.455166 0.762747 0.035 Uiso 1 1 calc R . . . .
C1 C 0.2646(3) 0.3354(2) 0.5515(2) 0.0286(8) Uani 1 1 d . . . . .
C2 C 0.2437(3) 0.3670(2) 0.4769(2) 0.0292(8) Uani 1 1 d . . . . .
C3 C 0.1544(3) 0.4444(2) 0.4618(2) 0.0321(8) Uani 1 1 d . . . . .
H3 H 0.110611 0.483713 0.498493 0.039 Uiso 1 1 calc R . . . .
C4 C 0.1277(3) 0.4656(3) 0.3935(2) 0.0319(8) Uani 1 1 d . . . . .
H4 H 0.065730 0.518266 0.383771 0.038 Uiso 1 1 calc R . . . .
C5 C 0.1936(3) 0.4081(2) 0.34050(19) 0.0286(8) Uani 1 1 d . . . . .
C6 C 0.2900(3) 0.3356(3) 0.3518(2) 0.0332(9) Uani 1 1 d . . . . .
H6 H 0.338261 0.299984 0.313486 0.040 Uiso 1 1 calc R . . . .
C7 C 0.3149(3) 0.3158(3) 0.4196(2) 0.0325(8) Uani 1 1 d . . . . .
H7 H 0.381628 0.266544 0.427596 0.039 Uiso 1 1 calc R . . . .
C8 C 0.1648(3) 0.3494(3) 0.2374(2) 0.0361(9) Uani 1 1 d . . . . .
H8 H 0.194821 0.284265 0.251996 0.043 Uiso 1 1 calc R . . . .
C9 C 0.1110(3) 0.5052(3) 0.2337(2) 0.0365(9) Uani 1 1 d . . . . .
H9 H 0.096756 0.567144 0.245841 0.044 Uiso 1 1 calc R . . . .
C10 C 0.0884(4) 0.4817(3) 0.1756(2) 0.0383(9) Uani 1 1 d . . . . .
H10 H 0.055476 0.524343 0.138957 0.046 Uiso 1 1 calc R . . . .
C11 C 0.1126(4) 0.3283(3) 0.1255(2) 0.0422(10) Uani 1 1 d . . . . .
H11A H 0.191636 0.313955 0.089490 0.051 Uiso 1 1 calc R . . . .
H11B H 0.051718 0.365499 0.098742 0.051 Uiso 1 1 calc R . . . .
C12 C 0.0758(4) 0.2369(3) 0.1654(2) 0.0380(9) Uani 1 1 d . . . . .
C13 C -0.0405(4) 0.2376(3) 0.2087(3) 0.0475(11) Uani 1 1 d . . . . .
H13 H -0.100295 0.294810 0.209401 0.057 Uiso 1 1 calc R . . . .
C14 C -0.0706(4) 0.1556(3) 0.2512(2) 0.0428(10) Uani 1 1 d . . . . .
H14 H -0.150849 0.156920 0.280386 0.051 Uiso 1 1 calc R . . . .
C15 C 0.0155(3) 0.0720(3) 0.2514(2) 0.0342(9) Uani 1 1 d . . . . .
C16 C 0.1308(4) 0.0705(3) 0.2047(2) 0.0412(10) Uani 1 1 d . . . . .
H16 H 0.189153 0.012481 0.201819 0.049 Uiso 1 1 calc R . . . .
C17 C 0.1613(4) 0.1521(3) 0.1628(2) 0.0414(10) Uani 1 1 d . . . . .
H17 H 0.240733 0.150249 0.132159 0.050 Uiso 1 1 calc R . . . .
C18 C -0.0073(3) -0.0143(3) 0.3043(2) 0.0326(9) Uani 1 1 d . . . . .
H18A H -0.093766 -0.004762 0.331123 0.039 Uiso 1 1 calc R . . . .
H18B H 0.012729 -0.069580 0.277745 0.039 Uiso 1 1 calc R . . . .
C19 C 0.0699(3) 0.0344(2) 0.3942(2) 0.0287(8) Uani 1 1 d . . . . .
H19 H 0.019370 0.096053 0.394116 0.034 Uiso 1 1 calc R . . . .
C20 C 0.1563(3) -0.1109(3) 0.3694(2) 0.0334(9) Uani 1 1 d . . . . .
H20 H 0.175039 -0.168114 0.349027 0.040 Uiso 1 1 calc R . . . .
C21 C 0.2098(3) -0.0922(2) 0.4167(2) 0.0307(8) Uani 1 1 d . . . . .
H21 H 0.273588 -0.133536 0.435559 0.037 Uiso 1 1 calc R . . . .
C22 C 0.1845(3) 0.0533(2) 0.4765(2) 0.0283(8) Uani 1 1 d . . . . .
C23 C 0.0988(3) 0.1308(2) 0.50229(19) 0.0294(8) Uani 1 1 d . . . . .
H23 H 0.019273 0.143279 0.495655 0.035 Uiso 1 1 calc R . . . .
C24 C 0.1301(3) 0.1897(3) 0.5378(2) 0.0304(8) Uani 1 1 d . . . . .
H24 H 0.071133 0.242585 0.555985 0.037 Uiso 1 1 calc R . . . .
C25 C 0.2472(3) 0.1727(2) 0.5475(2) 0.0309(8) Uani 1 1 d . . . . .
C26 C 0.3284(3) 0.0908(3) 0.5251(2) 0.0404(10) Uani 1 1 d . . . . .
H26 H 0.406009 0.075083 0.535017 0.048 Uiso 1 1 calc R . . . .
C27 C 0.2986(3) 0.0313(3) 0.4886(2) 0.0378(10) Uani 1 1 d . . . . .
H27 H 0.355844 -0.023358 0.472416 0.045 Uiso 1 1 calc R . . . .
C28 C 0.2803(3) 0.2422(2) 0.5803(2) 0.0295(8) Uani 1 1 d . . . . .
C29 C 0.3336(3) 0.2047(2) 0.6441(2) 0.0301(8) Uani 1 1 d . . . . .
C30 C 0.4436(3) 0.2266(2) 0.6424(2) 0.0308(8) Uani 1 1 d . . . . .
H30 H 0.482785 0.263181 0.600308 0.037 Uiso 1 1 calc R . . . .
C31 C 0.4953(3) 0.1956(2) 0.7010(2) 0.0305(8) Uani 1 1 d . . . . .
H31 H 0.569381 0.210760 0.699659 0.037 Uiso 1 1 calc R . . . .
C32 C 0.4375(3) 0.1420(2) 0.7617(2) 0.0297(8) Uani 1 1 d . . . . .
C33 C 0.3310(4) 0.1169(3) 0.7644(2) 0.0378(9) Uani 1 1 d . . . . .
H33 H 0.293247 0.079087 0.806140 0.045 Uiso 1 1 calc R . . . .
C34 C 0.2805(4) 0.1479(3) 0.7052(2) 0.0386(9) Uani 1 1 d . . . . .
H34 H 0.208254 0.130078 0.706184 0.046 Uiso 1 1 calc R . . . .
C35 C 0.5187(3) 0.1775(3) 0.8541(2) 0.0326(9) Uani 1 1 d . . . . .
H35 H 0.504093 0.244119 0.840147 0.039 Uiso 1 1 calc R . . . .
C36 C 0.5256(3) 0.0255(3) 0.8591(2) 0.0356(9) Uani 1 1 d . . . . .
H36 H 0.516307 -0.032051 0.848740 0.043 Uiso 1 1 calc R . . . .
C37 C 0.5753(3) 0.0353(3) 0.9112(2) 0.0343(9) Uani 1 1 d . . . . .
H37 H 0.607763 -0.014203 0.944492 0.041 Uiso 1 1 calc R . . . .
C38 C 0.6131(4) 0.1744(3) 0.9560(2) 0.0403(10) Uani 1 1 d . . . . .
H38A H 0.702694 0.157573 0.944796 0.048 Uiso 1 1 calc R . . . .
H38B H 0.581226 0.149486 1.007647 0.048 Uiso 1 1 calc R . . . .
C39 C 0.5713(3) 0.2799(3) 0.9451(2) 0.0348(9) Uani 1 1 d . . . . .
C40 C 0.4584(4) 0.3226(3) 0.9845(2) 0.0386(9) Uani 1 1 d . . . . .
H40 H 0.411915 0.285495 1.022514 0.046 Uiso 1 1 calc R . . . .
C41 C 0.4129(4) 0.4181(3) 0.9693(2) 0.0406(10) Uani 1 1 d . . . . .
H41 H 0.334957 0.445768 0.996665 0.049 Uiso 1 1 calc R . . . .
C42 C 0.4789(4) 0.4742(3) 0.9148(2) 0.0377(9) Uani 1 1 d . . . . .
C43 C 0.5935(4) 0.4321(3) 0.8774(3) 0.0513(11) Uani 1 1 d . . . . .
H43 H 0.641390 0.469619 0.840701 0.062 Uiso 1 1 calc R . . . .
C44 C 0.6393(4) 0.3361(3) 0.8928(3) 0.0497(11) Uani 1 1 d . . . . .
H44 H 0.718484 0.308716 0.866866 0.060 Uiso 1 1 calc R . . . .
C45 C 0.4242(4) 0.5763(3) 0.8939(2) 0.0452(11) Uani 1 1 d . . . . .
H45A H 0.348460 0.596385 0.931146 0.054 Uiso 1 1 calc R . . . .
H45B H 0.481055 0.616008 0.892189 0.054 Uiso 1 1 calc R . . . .
C46 C 0.3614(4) 0.5282(3) 0.7951(2) 0.0376(9) Uani 1 1 d . . . . .
H46 H 0.348819 0.467720 0.819538 0.045 Uiso 1 1 calc R . . . .
C47 C 0.4048(3) 0.6691(3) 0.7704(2) 0.0357(9) Uani 1 1 d . . . . .
H47 H 0.427691 0.724199 0.775366 0.043 Uiso 1 1 calc R . . . .
C48 C 0.3735(3) 0.6545(3) 0.7119(2) 0.0360(9) Uani 1 1 d . . . . .
H48 H 0.371042 0.696826 0.667986 0.043 Uiso 1 1 calc R . . . .
C49 C 0.3139(3) 0.5169(2) 0.6818(2) 0.0292(8) Uani 1 1 d . . . . .
C50 C 0.3670(3) 0.5276(2) 0.6068(2) 0.0315(8) Uani 1 1 d . . . . .
H50 H 0.417651 0.571595 0.585677 0.038 Uiso 1 1 calc R . . . .
C51 C 0.3446(3) 0.4733(2) 0.5639(2) 0.0304(8) Uani 1 1 d . . . . .
H51 H 0.379133 0.481288 0.512642 0.036 Uiso 1 1 calc R . . . .
C52 C 0.2722(3) 0.4064(2) 0.5940(2) 0.0281(8) Uani 1 1 d . . . . .
C53 C 0.2132(3) 0.4032(2) 0.6685(2) 0.0313(8) Uani 1 1 d . . . . .
H53 H 0.158175 0.362321 0.689278 0.038 Uiso 1 1 calc R . . . .
O3X O 0.6822(8) 0.0935(6) 0.3416(6) 0.064(3) Uani 0.367(7) 1 d D U P A 2
H3X H 0.712521 0.042529 0.364264 0.096 Uiso 0.367(7) 1 calc GR . P A 2
C56X C 0.5718(12) 0.0862(16) 0.3310(16) 0.058(4) Uani 0.367(7) 1 d D U P A 2
H56D H 0.574391 0.100435 0.278735 0.087 Uiso 0.367(7) 1 calc GR . P A 2
H56E H 0.505129 0.131256 0.357783 0.087 Uiso 0.367(7) 1 calc GR . P A 2
H56F H 0.559166 0.021757 0.349066 0.087 Uiso 0.367(7) 1 calc GR . P A 2
O1X O 0.7209(18) 0.1927(12) 0.0855(9) 0.139(5) Uani 0.367(7) 1 d D U P A 2
H1X H 0.783467 0.197586 0.051850 0.209 Uiso 0.367(7) 1 calc GR . P A 2
C54X C 0.746(3) 0.1110(15) 0.1349(12) 0.113(7) Uani 0.367(7) 1 d D U P A 2
H54D H 0.780161 0.056035 0.108352 0.170 Uiso 0.367(7) 1 calc GR . P A 2
H54E H 0.671363 0.101810 0.171410 0.170 Uiso 0.367(7) 1 calc GR . P A 2
H54F H 0.804811 0.118244 0.159476 0.170 Uiso 0.367(7) 1 calc GR . P A 2

loop_
_atom_site_aniso_label
_atom_site_aniso_U_11
_atom_site_aniso_U_22
_atom_site_aniso_U_33
_atom_site_aniso_U_23
_atom_site_aniso_U_13
_atom_site_aniso_U_12
Cl1 0.0645(7) 0.0372(6) 0.0602(7) -0.0006(5) -0.0315(6) -0.0200(5)
Cl2 0.0343(5) 0.0499(6) 0.0457(6) 0.0048(5) -0.0191(5) -0.0091(4)
Cl3 0.0952(11) 0.0750(10) 0.0885(11) 0.0101(8) -0.0392(9) -0.0278(8)
Cl4 0.0467(6) 0.0339(6) 0.0934(9) -0.0236(6) -0.0199(6) -0.0054(5)
O1 0.074(4) 0.053(3) 0.086(4) -0.020(3) -0.025(3) -0.015(3)
C54 0.048(5) 0.050(5) 0.085(6) -0.008(4) -0.018(5) 0.004(3)
O2 0.0274(14) 0.0429(16) 0.064(2) -0.0107(14) -0.0181(14) 0.0003(12)
C55 0.046(3) 0.038(3) 0.132(5) 0.011(3) -0.037(3) -0.010(2)
O3 0.092(5) 0.080(5) 0.098(5) -0.024(4) -0.036(4) 0.003(4)
C56 0.129(8) 0.079(8) 0.101(10) -0.010(6) -0.036(7) 0.021(6)
O6 0.064(2) 0.090(3) 0.101(3) 0.002(2) -0.040(2) -0.039(2)
C57 0.088(4) 0.053(3) 0.175(7) 0.033(4) -0.087(5) -0.028(3)
O5 0.062(2) 0.085(3) 0.089(3) -0.034(2) -0.005(2) -0.014(2)
C59 0.082(4) 0.159(7) 0.068(4) -0.021(4) -0.032(3) -0.043(4)
O4 0.0472(18) 0.061(2) 0.053(2) 0.0034(16) -0.0165(15) -0.0077(15)
C021 0.065(3) 0.062(3) 0.073(4) -0.010(3) -0.037(3) -0.010(3)
N1 0.0319(16) 0.0299(16) 0.0364(18) -0.0041(14) -0.0177(14) -0.0058(13)
N2 0.0420(18) 0.0334(17) 0.0370(19) -0.0056(14) -0.0205(15) -0.0073(14)
N3 0.0319(16) 0.0295(16) 0.0368(18) -0.0061(14) -0.0135(14) -0.0088(13)
N4 0.0255(15) 0.0259(15) 0.0380(18) -0.0072(13) -0.0148(14) -0.0029(12)
N5 0.0364(17) 0.0259(16) 0.0340(18) -0.0032(13) -0.0184(14) -0.0023(13)
N6 0.0339(17) 0.0318(17) 0.0346(18) -0.0062(14) -0.0166(14) -0.0038(13)
N7 0.0479(19) 0.0273(17) 0.0385(19) -0.0049(14) -0.0210(16) -0.0075(14)
N8 0.0331(16) 0.0263(16) 0.0361(18) -0.0037(13) -0.0146(14) -0.0085(13)
C0AA 0.033(2) 0.0280(19) 0.028(2) -0.0028(15) -0.0121(16) -0.0034(15)
C1 0.0236(18) 0.034(2) 0.033(2) -0.0064(16) -0.0125(16) -0.0069(15)
C2 0.0289(19) 0.0286(19) 0.036(2) -0.0057(16) -0.0137(17) -0.0084(15)
C3 0.034(2) 0.0293(19) 0.037(2) -0.0073(16) -0.0164(17) -0.0033(16)
C4 0.0309(19) 0.0296(19) 0.040(2) -0.0043(17) -0.0164(17) -0.0059(15)
C5 0.0297(19) 0.0293(19) 0.032(2) -0.0010(16) -0.0155(16) -0.0081(15)
C6 0.0289(19) 0.038(2) 0.035(2) -0.0080(17) -0.0117(17) -0.0049(16)
C7 0.0288(19) 0.032(2) 0.038(2) -0.0029(17) -0.0146(17) -0.0032(15)
C8 0.042(2) 0.033(2) 0.040(2) -0.0045(17) -0.0211(19) -0.0079(17)
C9 0.039(2) 0.029(2) 0.042(2) -0.0027(17) -0.0177(19) -0.0029(16)
C10 0.044(2) 0.033(2) 0.042(2) -0.0002(18) -0.022(2) -0.0048(17)
C11 0.055(3) 0.048(2) 0.034(2) -0.0081(19) -0.020(2) -0.017(2)
C12 0.046(2) 0.044(2) 0.035(2) -0.0056(18) -0.0208(19) -0.0161(19)
C13 0.042(2) 0.040(2) 0.064(3) -0.004(2) -0.026(2) -0.0031(19)
C14 0.032(2) 0.043(2) 0.056(3) -0.008(2) -0.014(2) -0.0080(18)
C15 0.040(2) 0.034(2) 0.038(2) -0.0081(17) -0.0207(19) -0.0103(17)
C16 0.047(2) 0.035(2) 0.045(2) -0.0120(19) -0.016(2) -0.0050(18)
C17 0.043(2) 0.044(2) 0.040(2) -0.0165(19) -0.0067(19) -0.0085(19)
C18 0.031(2) 0.036(2) 0.040(2) -0.0096(17) -0.0188(18) -0.0088(16)
C19 0.0290(19) 0.0235(18) 0.037(2) -0.0066(16) -0.0143(17) -0.0034(14)
C20 0.030(2) 0.0270(19) 0.046(2) -0.0103(17) -0.0123(18) -0.0049(15)
C21 0.0259(18) 0.0270(19) 0.042(2) -0.0071(16) -0.0115(17) -0.0050(15)
C22 0.0313(19) 0.0237(18) 0.035(2) -0.0021(15) -0.0155(17) -0.0089(15)
C23 0.0249(18) 0.0302(19) 0.036(2) -0.0053(16) -0.0125(16) -0.0054(15)
C24 0.0275(19) 0.032(2) 0.032(2) -0.0070(16) -0.0090(16) -0.0045(15)
C25 0.033(2) 0.031(2) 0.035(2) -0.0053(16) -0.0163(17) -0.0084(15)
C26 0.033(2) 0.033(2) 0.065(3) -0.0120(19) -0.029(2) 0.0006(16)
C27 0.033(2) 0.031(2) 0.057(3) -0.0161(19) -0.0235(19) 0.0025(16)
C28 0.0267(18) 0.032(2) 0.035(2) -0.0059(16) -0.0137(16) -0.0069(15)
C29 0.0293(19) 0.0293(19) 0.036(2) -0.0085(16) -0.0158(17) -0.0015(15)
C30 0.0315(19) 0.032(2) 0.031(2) -0.0030(16) -0.0130(17) -0.0051(15)
C31 0.0274(19) 0.031(2) 0.037(2) -0.0058(17) -0.0137(17) -0.0058(15)
C32 0.033(2) 0.0263(18) 0.034(2) -0.0076(16) -0.0165(17) -0.0012(15)
C33 0.045(2) 0.039(2) 0.036(2) 0.0030(17) -0.0177(19) -0.0171(18)
C34 0.037(2) 0.045(2) 0.042(2) 0.0011(19) -0.0190(19) -0.0178(18)
C35 0.044(2) 0.0282(19) 0.029(2) -0.0021(16) -0.0180(18) -0.0051(16)
C36 0.040(2) 0.0252(19) 0.044(2) -0.0021(17) -0.0181(19) -0.0038(16)
C37 0.035(2) 0.030(2) 0.036(2) 0.0008(17) -0.0129(18) -0.0032(16)
C38 0.047(2) 0.041(2) 0.043(2) -0.0075(19) -0.029(2) -0.0059(18)
C39 0.042(2) 0.033(2) 0.036(2) -0.0046(17) -0.0237(19) -0.0051(17)
C40 0.046(2) 0.038(2) 0.032(2) 0.0026(17) -0.0158(19) -0.0069(18)
C41 0.045(2) 0.042(2) 0.037(2) -0.0064(19) -0.0147(19) -0.0059(19)
C42 0.053(3) 0.034(2) 0.039(2) -0.0059(18) -0.028(2) -0.0137(18)
C43 0.048(3) 0.041(3) 0.064(3) 0.000(2) -0.010(2) -0.016(2)
C44 0.041(2) 0.049(3) 0.058(3) -0.003(2) -0.012(2) -0.011(2)
C45 0.069(3) 0.030(2) 0.048(3) -0.0055(18) -0.031(2) -0.012(2)
C46 0.054(3) 0.028(2) 0.039(2) -0.0037(17) -0.022(2) -0.0116(17)
C47 0.041(2) 0.027(2) 0.044(2) -0.0072(17) -0.0138(19) -0.0110(16)
C48 0.046(2) 0.031(2) 0.038(2) -0.0002(17) -0.0148(19) -0.0178(17)
C49 0.0307(19) 0.0204(17) 0.041(2) -0.0050(16) -0.0180(17) -0.0019(14)
C50 0.0313(19) 0.0238(18) 0.041(2) -0.0029(16) -0.0139(17) -0.0039(15)
C51 0.031(2) 0.0300(19) 0.031(2) -0.0033(16) -0.0129(17) -0.0040(15)
C52 0.0247(18) 0.0286(19) 0.035(2) -0.0052(16) -0.0146(16) -0.0040(14)
C53 0.0296(19) 0.0257(19) 0.043(2) -0.0025(16) -0.0163(18) -0.0078(15)
O3X 0.057(5) 0.049(5) 0.085(7) -0.010(5) -0.013(5) -0.015(4)
C56X 0.066(7) 0.033(7) 0.073(10) -0.010(6) -0.033(7) 0.011(6)
O1X 0.142(10) 0.134(9) 0.111(9) -0.011(8) -0.003(8) -0.013(9)
C54X 0.097(11) 0.088(10) 0.116(11) -0.022(8) 0.002(10) 0.020(9)

loop_
_atom_type_symbol
_atom_type_description
_atom_type_scat_dispersion_real
_atom_type_scat_dispersion_imag
_atom_type_scat_source
C C 0.0033 0.0016 'International Tables Vol C Tables 4.2.6.8 and 6.1.1.4'
H H 0.0000 0.0000 'International Tables Vol C Tables 4.2.6.8 and 6.1.1.4'
Cl Cl 0.1484 0.1585 'International Tables Vol C Tables 4.2.6.8 and 6.1.1.4'
N N 0.0061 0.0033 'International Tables Vol C Tables 4.2.6.8 and 6.1.1.4'
O O 0.0106 0.0060 'International Tables Vol C Tables 4.2.6.8 and 6.1.1.4'

loop_
_geom_angle_atom_site_label_1
_geom_angle_atom_site_label_2
_geom_angle_atom_site_label_3
_geom_angle
C54 O1 H1 109.5
O1 C54 H54A 109.5
O1 C54 H54B 109.5
O1 C54 H54C 109.5
H54A C54 H54B 109.5
H54A C54 H54C 109.5
H54B C54 H54C 109.5
C55 O2 H2 109.5
O2 C55 H55A 109.5
O2 C55 H55B 109.5
O2 C55 H55C 109.5
H55A C55 H55B 109.5
H55A C55 H55C 109.5
H55B C55 H55C 109.5
C56 O3 H3A 109.5
O3 C56 H56A 109.5
O3 C56 H56B 109.5
O3 C56 H56C 109.5
H56A C56 H56B 109.5
H56A C56 H56C 109.5
H56B C56 H56C 109.5
C57 O6 H6A 109.5
O6 C57 H57A 109.5
O6 C57 H57B 109.5
O6 C57 H57C 109.5
H57A C57 H57B 109.5
H57A C57 H57C 109.5
H57B C57 H57C 109.5
C59 O5 H5 109.5
O5 C59 H59A 109.5
O5 C59 H59B 109.5
O5 C59 H59C 109.5
H59A C59 H59B 109.5
H59A C59 H59C 109.5
H59B C59 H59C 109.5
C021 O4 H4A 109.5
O4 C021 H02A 109.5
O4 C021 H02B 109.5
O4 C021 H02C 109.5
H02A C021 H02B 109.5
H02A C021 H02C 109.5
H02B C021 H02C 109.5
C8 N1 C5 123.7(3)
C8 N1 C9 108.2(3)
C9 N1 C5 128.1(3)
C8 N2 C10 108.7(3)
C8 N2 C11 125.7(3)
C10 N2 C11 125.6(3)
C19 N3 C18 122.8(3)
C19 N3 C20 109.2(3)
C20 N3 C18 127.8(3)
C19 N4 C21 108.3(3)
C19 N4 C22 123.5(3)
C21 N4 C22 128.0(3)
C35 N5 C32 123.0(3)
C35 N5 C36 108.4(3)
C36 N5 C32 128.5(3)
C35 N6 C37 108.8(3)
C35 N6 C38 125.2(3)
C37 N6 C38 126.0(3)
C46 N7 C45 126.1(3)
C46 N7 C47 108.6(3)
C47 N7 C45 125.3(3)
C46 N8 C48 108.5(3)
C46 N8 C49 124.5(3)
C48 N8 C49 126.9(3)
C49 C0AA H0AA 120.5
C53 C0AA H0AA 120.5
C53 C0AA C49 118.9(3)
C28 C1 C2 121.0(3)
C28 C1 C52 119.7(3)
C52 C1 C2 119.3(3)
C3 C2 C1 122.7(3)
C3 C2 C7 118.1(3)
C7 C2 C1 119.2(3)
C2 C3 H3 119.4
C2 C3 C4 121.2(3)
C4 C3 H3 119.4
C3 C4 H4 120.8
C5 C4 C3 118.5(3)
C5 C4 H4 120.8
C4 C5 N1 119.9(3)
C6 C5 N1 118.4(3)
C6 C5 C4 121.6(3)
C5 C6 H6 120.6
C7 C6 C5 118.8(3)
C7 C6 H6 120.6
C2 C7 H7 119.3
C6 C7 C2 121.3(3)
C6 C7 H7 119.3
N1 C8 H8 125.6
N2 C8 N1 108.8(3)
N2 C8 H8 125.6
N1 C9 H9 126.7
C10 C9 N1 106.7(3)
C10 C9 H9 126.7
N2 C10 H10 126.2
C9 C10 N2 107.6(3)
C9 C10 H10 126.2
N2 C11 H11A 109.8
N2 C11 H11B 109.8
N2 C11 C12 109.6(3)
H11A C11 H11B 108.2
C12 C11 H11A 109.8
C12 C11 H11B 109.8
C13 C12 C11 120.7(4)
C13 C12 C17 119.2(4)
C17 C12 C11 120.0(4)
C12 C13 H13 119.7
C12 C13 C14 120.7(4)
C14 C13 H13 119.7
C13 C14 H14 119.8
C15 C14 C13 120.4(4)
C15 C14 H14 119.8
C14 C15 C16 118.7(4)
C14 C15 C18 122.2(4)
C16 C15 C18 118.9(3)
C15 C16 H16 119.5
C17 C16 C15 121.0(4)
C17 C16 H16 119.5
C12 C17 H17 120.0
C16 C17 C12 119.9(4)
C16 C17 H17 120.0
N3 C18 C15 108.5(3)
N3 C18 H18A 110.0
N3 C18 H18B 110.0
C15 C18 H18A 110.0
C15 C18 H18B 110.0
H18A C18 H18B 108.4
N3 C19 N4 108.3(3)
N3 C19 H19 125.9
N4 C19 H19 125.9
N3 C20 H20 126.4
C21 C20 N3 107.2(3)
C21 C20 H20 126.4
N4 C21 H21 126.5
C20 C21 N4 107.0(3)
C20 C21 H21 126.5
C23 C22 N4 118.3(3)
C27 C22 N4 120.5(3)
C27 C22 C23 121.1(3)
C22 C23 H23 120.3
C24 C23 C22 119.4(3)
C24 C23 H23 120.3
C23 C24 H24 119.5
C23 C24 C25 121.0(3)
C25 C24 H24 119.5
C24 C25 C28 119.4(3)
C26 C25 C24 117.9(3)
C26 C25 C28 122.7(3)
C25 C26 H26 119.2
C27 C26 C25 121.6(3)
C27 C26 H26 119.2
C22 C27 C26 118.8(3)
C22 C27 H27 120.6
C26 C27 H27 120.6
C1 C28 C25 120.9(3)
C1 C28 C29 122.1(3)
C25 C28 C29 116.9(3)
C30 C29 C28 118.6(3)
C34 C29 C28 123.0(3)
C34 C29 C30 118.4(3)
C29 C30 H30 119.6
C31 C30 C29 120.8(4)
C31 C30 H30 119.6
C30 C31 H31 120.5
C30 C31 C32 119.0(3)
C32 C31 H31 120.5
C31 C32 N5 117.4(3)
C31 C32 C33 121.6(3)
C33 C32 N5 120.9(3)
C32 C33 H33 120.6
C34 C33 C32 118.8(4)
C34 C33 H33 120.6
C29 C34 H34 119.4
C33 C34 C29 121.2(4)
C33 C34 H34 119.4
N5 C35 H35 125.8
N6 C35 N5 108.4(3)
N6 C35 H35 125.8
N5 C36 H36 126.5
C37 C36 N5 107.0(3)
C37 C36 H36 126.5
N6 C37 H37 126.3
C36 C37 N6 107.3(3)
C36 C37 H37 126.3
N6 C38 H38A 109.5
N6 C38 H38B 109.5
N6 C38 C39 110.6(3)
H38A C38 H38B 108.1
C39 C38 H38A 109.5
C39 C38 H38B 109.5
C40 C39 C38 120.2(4)
C44 C39 C38 121.3(4)
C44 C39 C40 118.4(4)
C39 C40 H40 119.6
C41 C40 C39 120.9(4)
C41 C40 H40 119.6
C40 C41 H41 119.5
C40 C41 C42 121.0(4)
C42 C41 H41 119.5
C41 C42 C43 118.0(4)
C41 C42 C45 120.6(4)
C43 C42 C45 121.2(4)
C42 C43 H43 119.5
C44 C43 C42 120.9(4)
C44 C43 H43 119.5
C39 C44 C43 120.7(4)
C39 C44 H44 119.6
C43 C44 H44 119.6
N7 C45 C42 110.3(3)
N7 C45 H45A 109.6
N7 C45 H45B 109.6
C42 C45 H45A 109.6
C42 C45 H45B 109.6
H45A C45 H45B 108.1
N7 C46 H46 125.6
N8 C46 N7 108.8(3)
N8 C46 H46 125.6
N7 C47 H47 126.2
C48 C47 N7 107.6(3)
C48 C47 H47 126.2
N8 C48 H48 126.7
C47 C48 N8 106.5(3)
C47 C48 H48 126.7
C0AA C49 N8 119.0(3)
C0AA C49 C50 121.0(3)
C50 C49 N8 119.9(3)
C49 C50 H50 120.6
C51 C50 C49 118.9(3)
C51 C50 H50 120.6
C50 C51 H51 119.2
C50 C51 C52 121.6(3)
C52 C51 H51 119.2
C51 C52 C1 122.5(3)
C53 C52 C1 119.8(3)
C53 C52 C51 117.5(3)
C0AA C53 C52 121.6(3)
C0AA C53 H53 119.2
C52 C53 H53 119.2
C56X O3X H3X 109.5
O3X C56X H56D 109.5
O3X C56X H56E 109.5
O3X C56X H56F 109.5
H56D C56X H56E 109.5
H56D C56X H56F 109.5
H56E C56X H56F 109.5
C54X O1X H1X 109.5
O1X C54X H54D 109.5
O1X C54X H54E 109.5
O1X C54X H54F 109.5
H54D C54X H54E 109.5
H54D C54X H54F 109.5
H54E C54X H54F 109.5

loop_
_geom_bond_atom_site_label_1
_geom_bond_atom_site_label_2
_geom_bond_distance
O1 H1 0.8400
O1 C54 1.403(5)
C54 H54A 0.9800
C54 H54B 0.9800
C54 H54C 0.9800
O2 H2 0.8400
O2 C55 1.404(5)
C55 H55A 0.9800
C55 H55B 0.9800
C55 H55C 0.9800
O3 H3A 0.8400
O3 C56 1.405(5)
C56 H56A 0.9800
C56 H56B 0.9800
C56 H56C 0.9800
O6 H6A 0.8400
O6 C57 1.371(6)
C57 H57A 0.9800
C57 H57B 0.9800
C57 H57C 0.9800
O5 H5 0.8400
O5 C59 1.422(7)
C59 H59A 0.9800
C59 H59B 0.9800
C59 H59C 0.9800
O4 H4A 0.8400
O4 C021 1.411(6)
C021 H02A 0.9800
C021 H02B 0.9800
C021 H02C 0.9800
N1 C5 1.445(4)
N1 C8 1.343(5)
N1 C9 1.391(5)
N2 C8 1.321(5)
N2 C10 1.383(5)
N2 C11 1.488(4)
N3 C18 1.482(4)
N3 C19 1.327(4)
N3 C20 1.378(4)
N4 C19 1.344(4)
N4 C21 1.388(4)
N4 C22 1.443(4)
N5 C32 1.441(4)
N5 C35 1.338(4)
N5 C36 1.383(4)
N6 C35 1.329(4)
N6 C37 1.378(5)
N6 C38 1.497(4)
N7 C45 1.482(5)
N7 C46 1.333(4)
N7 C47 1.375(5)
N8 C46 1.331(5)
N8 C48 1.393(4)
N8 C49 1.437(4)
C0AA H0AA 0.9500
C0AA C49 1.387(5)
C0AA C53 1.381(5)
C1 C2 1.490(5)
C1 C28 1.364(5)
C1 C52 1.487(5)
C2 C3 1.387(5)
C2 C7 1.402(5)
C3 H3 0.9500
C3 C4 1.396(5)
C4 H4 0.9500
C4 C5 1.384(5)
C5 C6 1.381(5)
C6 H6 0.9500
C6 C7 1.381(5)
C7 H7 0.9500
C8 H8 0.9500
C9 H9 0.9500
C9 C10 1.348(5)
C10 H10 0.9500
C11 H11A 0.9900
C11 H11B 0.9900
C11 C12 1.518(6)
C12 C13 1.385(6)
C12 C17 1.390(5)
C13 H13 0.9500
C13 C14 1.387(6)
C14 H14 0.9500
C14 C15 1.380(5)
C15 C16 1.397(6)
C15 C18 1.496(5)
C16 H16 0.9500
C16 C17 1.379(6)
C17 H17 0.9500
C18 H18A 0.9900
C18 H18B 0.9900
C19 H19 0.9500
C20 H20 0.9500
C20 C21 1.352(5)
C21 H21 0.9500
C22 C23 1.384(5)
C22 C27 1.379(5)
C23 H23 0.9500
C23 C24 1.382(5)
C24 H24 0.9500
C24 C25 1.400(5)
C25 C26 1.392(5)
C25 C28 1.487(5)
C26 H26 0.9500
C26 C27 1.391(5)
C27 H27 0.9500
C28 C29 1.487(5)
C29 C30 1.407(5)
C29 C34 1.392(5)
C30 H30 0.9500
C30 C31 1.380(5)
C31 H31 0.9500
C31 C32 1.383(5)
C32 C33 1.385(5)
C33 H33 0.9500
C33 C34 1.380(5)
C34 H34 0.9500
C35 H35 0.9500
C36 H36 0.9500
C36 C37 1.347(5)
C37 H37 0.9500
C38 H38A 0.9900
C38 H38B 0.9900
C38 C39 1.499(5)
C39 C40 1.386(5)
C39 C44 1.377(6)
C40 H40 0.9500
C40 C41 1.377(5)
C41 H41 0.9500
C41 C42 1.385(6)
C42 C43 1.385(6)
C42 C45 1.501(5)
C43 H43 0.9500
C43 C44 1.385(6)
C44 H44 0.9500
C45 H45A 0.9900
C45 H45B 0.9900
C46 H46 0.9500
C47 H47 0.9500
C47 C48 1.353(5)
C48 H48 0.9500
C49 C50 1.394(5)
C50 H50 0.9500
C50 C51 1.376(5)
C51 H51 0.9500
C51 C52 1.402(5)
C52 C53 1.401(5)
C53 H53 0.9500
O3X H3X 0.8400
O3X C56X 1.409(5)
C56X H56D 0.9800
C56X H56E 0.9800
C56X H56F 0.9800
O1X H1X 0.8400
O1X C54X 1.404(5)
C54X H54D 0.9800
C54X H54E 0.9800
C54X H54F 0.9800

loop_
_smtbx_masks_void_nr
_smtbx_masks_void_average_x
_smtbx_masks_void_average_y
_smtbx_masks_void_average_z
_smtbx_masks_void_volume
_smtbx_masks_void_count_electrons
_smtbx_masks_void_content
1 0.000 0.500 0.000 171.1 54.2 3(CH4O)
2 0.312 0.084 0.302 22.4 7.2 ?
3 0.688 -0.084 0.698 22.4 7.1 ?
